data_2021141
loop_
_publ_author_name
'Mendes, Ricardo F.'
'Firmino, Ana D. G.'
'Tom\'e, Jo\~ao P. C.'
'Almeida Paz, Filipe A.'

_publ_section_title
;
 Metal--organic framework assembled from erbium and a tetrapodal
 polyphosphonic acid organic linker
;
_journal_coeditor_code LG3220
_journal_issue 6
_journal_name_full 'Acta Crystallographica Section C'
_journal_page_first
;
;
_journal_paper_doi 10.1107/S2053229618007374
_journal_volume 74
_journal_year 2018
_chemical_formula_iupac '[Er (C12 H11 O12 P4)], 2.5H2 O'
_chemical_formula_moiety 'C12 H11 O12 P4 Er, 2.5(H2 O)'
_chemical_formula_sum 'C12 H16 Er O14.5 P4'
_chemical_formula_weight 1366.77
_chemical_name_systematic
;
Poly[[\m~6~-pentahydrogen
[1,1'-biphenyl]-3,3',5,5'-tetrayltetrakis(phosphonato)]erbium(III)]
2.5-hydrate]
;
_space_group_crystal_system monoclinic
_space_group_IT_number 14
_space_group_name_Hall '-P 2ybc'
_space_group_name_H-M_alt 'P 1 21/c 1'
_symmetry_space_group_name_Hall '-P 2ybc'
_symmetry_space_group_name_H-M 'P 1 21/c 1'
_atom_sites_solution_hydrogens geom
_audit_creation_method 'SSHELXL-2014/6, manual editing plus enCIFer'
_cell_angle_alpha 90
_cell_angle_beta 115.261(4)
_cell_angle_gamma 90
_cell_formula_units_Z 2
_cell_length_a 9.1557(11)
_cell_length_b 23.753(3)
_cell_length_c 10.3790(13)
_cell_measurement_reflns_used 9994
_cell_measurement_temperature 150(2)
_cell_measurement_theta_max 25.40
_cell_measurement_theta_min 2.60
_cell_volume 2041.3(4)
_computing_cell_refinement
;
SAINT (Bruker, 2012)
;
_computing_data_collection
;
APEX2 (Bruker, 2012)
;
_computing_data_reduction
;
SAINT (Bruker, 2012)
;
_computing_molecular_graphics
;
DIAMOND (Brandenburg, 1999)
;
_computing_publication_material
;
SHELXL2014 (Sheldrick, 2015b)
;
_computing_structure_refinement
;
SHELXL2014 (Sheldrick, 2015b)
;
_computing_structure_solution
;
SHELXT (Sheldrick, 2015a)
;
_diffrn_ambient_temperature 150(2)
_diffrn_detector_area_resol_mean 10.4167
_diffrn_measured_fraction_theta_full 0.996
_diffrn_measured_fraction_theta_max 0.996
_diffrn_measurement_device_type 'Bruker D8 QUEST '
_diffrn_measurement_method '\w/\f scans'
_diffrn_radiation_monochromator 'Multi-layer X-ray mirror'
_diffrn_radiation_source 'Sealed tube'
_diffrn_radiation_type MoK\a
_diffrn_radiation_wavelength 0.71073
_diffrn_reflns_av_R_equivalents 0.1155
_diffrn_reflns_limit_h_max 10
_diffrn_reflns_limit_h_min -11
_diffrn_reflns_limit_k_max 28
_diffrn_reflns_limit_k_min -28
_diffrn_reflns_limit_l_max 12
_diffrn_reflns_limit_l_min -12
_diffrn_reflns_number 37649
_diffrn_reflns_theta_full 25.242
_diffrn_reflns_theta_max 25.343
_diffrn_reflns_theta_min 3.560
_diffrn_standards_number 0
_exptl_absorpt_coefficient_mu 4.499
_exptl_absorpt_correction_type multi-scan
_exptl_absorpt_process_details
;
(SADABS; Bruker, 2012)
;
_exptl_crystal_colour Colourless
_exptl_crystal_density_diffrn 2.224
_exptl_crystal_description Block
_exptl_crystal_F_000 1328
_exptl_crystal_size_max 0.040
_exptl_crystal_size_mid 0.020
_exptl_crystal_size_min 0.010
_refine_diff_density_max 1.811
_refine_diff_density_min -1.691
_refine_ls_extinction_method none
_refine_ls_goodness_of_fit_ref 1.241
_refine_ls_hydrogen_treatment constr
_refine_ls_matrix_type full
_refine_ls_number_parameters 286
_refine_ls_number_reflns 3726
_refine_ls_number_restraints 78
_refine_ls_restrained_S_all 1.230
_refine_ls_R_factor_all 0.1043
_refine_ls_R_factor_gt 0.0690
_refine_ls_shift/su_max 0.000
_refine_ls_shift/su_mean 0.000
_refine_ls_structure_factor_coef Fsqd
_refine_ls_weighting_details 'w=1/[\s^2^(Fo^2^)+38.9895P] where P=(Fo^2^+2Fc^2^)/3'
_refine_ls_weighting_scheme calc
_refine_ls_wR_factor_gt 0.1073
_refine_ls_wR_factor_ref 0.1157
_reflns_number_gt 2799
_reflns_number_total 3726
_reflns_threshold_expression 'I > 2\s(I)'
_cod_data_source_file lg3220sup1.cif
_cod_data_source_block I
_cod_original_formula_sum 'C12 H16 Er1 O14.5 P4'
_cod_database_code 2021141
_shelx_space_group_comment
;
The symmetry employed for this shelxl refinement is uniquely defined
by the following loop, which should always be used as a source of
symmetry information in preference to the above space-group names.
They are only intended as comments.
;
_shelx_estimated_absorpt_t_min 0.841
_shelx_estimated_absorpt_t_max 0.956
_shelxl_version_number 2014/6

loop_
_space_group_symop_operation_xyz
'x, y, z'
'-x, y+1/2, -z+1/2'
'-x, -y, -z'
'x, -y-1/2, z-1/2'

loop_
_atom_site_type_symbol
_atom_site_label
_atom_site_fract_x
_atom_site_fract_y
_atom_site_fract_z
_atom_site_U_iso_or_equiv
_atom_site_adp_type
_atom_site_calc_flag
_atom_site_occupancy
Er Er1 0.27760(6) 0.04946(2) 1.04347(6) 0.01629(16) Uani d 1
P P1 0.3811(4) 0.17420(12) 0.9026(4) 0.0175(7) Uani d 1
P P2 0.8544(4) 0.06748(12) 0.8092(4) 0.0167(7) Uani d 1
P P3 0.6971(3) 0.45502(13) 0.7233(3) 0.0180(7) Uani d 1
P P4 1.2091(4) 0.33477(14) 0.7346(5) 0.0314(10) Uani d 1
O O1 0.3695(9) 0.1160(3) 0.9503(9) 0.0186(19) Uani d 1
O O2 0.3873(12) 0.2208(4) 1.0061(12) 0.045(3) Uani d 1
H H2 0.3211 0.2136 1.0402 0.068 Uiso calc 1
O O3 0.2340(10) 0.1835(4) 0.7581(11) 0.035(2) Uani d 1
H H3 0.2438 0.2144 0.7233 0.053 Uiso calc 1
O O4 0.7740(10) 0.0190(3) 0.8426(9) 0.0198(19) Uani d 1
O O5 1.0329(10) 0.0707(3) 0.8943(10) 0.030(2) Uani d 1
O O6 0.8288(11) 0.0663(4) 0.6507(9) 0.030(2) Uani d 1
H H6 0.7319 0.0585 0.5979 0.044 Uiso calc 1
O O7 0.5307(9) 0.4486(3) 0.7153(8) 0.0207(18) Uani d 1
O O8 0.8084(11) 0.4822(4) 0.8666(9) 0.031(2) Uani d 1
H H8 0.8205 0.5165 0.8540 0.047 Uiso calc 1
O O9 0.7021(10) 0.4865(3) 0.6034(9) 0.024(2) Uani d 1
O O10 1.2402(10) 0.3913(3) 0.6898(9) 0.025(2) Uani d 1
O O11 1.2029(15) 0.2869(4) 0.6343(15) 0.071(4) Uani d 1
O O12 1.3410(11) 0.3235(5) 0.8888(14) 0.071(4) Uani d 1
H H12 1.3157 0.2949 0.9223 0.107 Uiso calc 1
C C1 0.5587(13) 0.1795(5) 0.8717(12) 0.015(2) Uani d 1
C C2 0.6163(14) 0.2305(5) 0.8479(13) 0.019(2) Uani d 1
H H2A 0.5645 0.2644 0.8542 0.022 Uiso calc 1
C C3 0.7484(14) 0.2334(4) 0.8149(13) 0.017(2) Uani d 1
C C4 0.8146(14) 0.1826(5) 0.8010(13) 0.019(2) Uani d 1
H H4 0.9008 0.1830 0.7729 0.023 Uiso calc 1
C C5 0.7608(13) 0.1316(4) 0.8262(13) 0.016(2) Uani d 1
C C6 0.6307(13) 0.1306(5) 0.8601(13) 0.017(2) Uani d 1
H H6A 0.5907 0.0955 0.8756 0.021 Uiso calc 1
C C7 0.8102(14) 0.2875(5) 0.7856(13) 0.018(2) Uani d 1
C C8 0.7300(14) 0.3382(5) 0.7679(13) 0.018(2) Uani d 1
H H8A 0.6307 0.3393 0.7763 0.022 Uiso calc 1
C C9 0.7908(14) 0.3874(5) 0.7383(14) 0.020(2) Uani d 1
C C10 0.9345(14) 0.3861(5) 0.7234(14) 0.023(2) Uani d 1
H H10 0.9740 0.4196 0.6994 0.028 Uiso calc 1
C C11 1.0206(15) 0.3364(5) 0.7433(14) 0.024(2) Uani d 1
C C12 0.9572(15) 0.2881(5) 0.7747(14) 0.023(2) Uani d 1
H H12A 1.0161 0.2540 0.7893 0.027 Uiso calc 1
O O1W 0.538(2) 0.4262(9) 0.976(2) 0.039(2) Uiso d 0.5
O O2W 0.525(2) 0.4604(9) 0.971(2) 0.039(2) Uiso d 0.5
O O3W 0.094(2) 0.4158(6) 0.0882(18) 0.039(2) Uiso d 0.7
O O4W 0.093(5) 0.3959(14) 0.108(4) 0.039(2) Uiso d 0.3
O O5W 0.352(4) 0.3820(13) 0.028(3) 0.039(2) Uiso d 0.3
O O6W 0.256(5) 0.443(2) -0.017(5) 0.039(2) Uiso d 0.2

loop_
_atom_site_aniso_label
_atom_site_aniso_U_11
_atom_site_aniso_U_22
_atom_site_aniso_U_33
_atom_site_aniso_U_12
_atom_site_aniso_U_13
_atom_site_aniso_U_23
Er1 0.0169(3) 0.0068(2) 0.0322(3) -0.0015(3) 0.0172(2) -0.0030(3)
P1 0.0166(16) 0.0151(15) 0.026(2) -0.0002(12) 0.0141(15) 0.0016(14)
P2 0.0142(15) 0.0110(14) 0.0276(19) 0.0011(12) 0.0114(15) 0.0027(13)
P3 0.0196(15) 0.0101(14) 0.0292(18) 0.0032(13) 0.0152(14) 0.0077(15)
P4 0.032(2) 0.0145(16) 0.066(3) 0.0013(15) 0.038(2) 0.0070(18)
O1 0.022(5) 0.014(4) 0.024(5) 0.000(3) 0.014(4) 0.006(4)
O2 0.054(7) 0.027(5) 0.085(8) -0.022(5) 0.059(6) -0.021(5)
O3 0.024(5) 0.026(5) 0.050(7) 0.002(4) 0.009(5) 0.022(5)
O4 0.024(5) 0.012(4) 0.030(5) -0.001(4) 0.019(4) 0.002(4)
O5 0.017(5) 0.022(4) 0.049(6) 0.003(4) 0.011(5) 0.004(4)
O6 0.043(5) 0.023(5) 0.030(5) 0.002(4) 0.023(5) 0.003(4)
O7 0.027(4) 0.012(4) 0.032(5) -0.002(4) 0.022(4) -0.007(4)
O8 0.029(5) 0.028(5) 0.028(6) -0.006(4) 0.003(4) 0.001(4)
O9 0.022(5) 0.017(4) 0.036(6) 0.007(4) 0.015(4) 0.007(4)
O10 0.034(5) 0.018(4) 0.035(6) 0.005(4) 0.026(5) 0.006(4)
O11 0.108(10) 0.013(5) 0.164(13) -0.009(6) 0.127(10) -0.013(6)
O12 0.027(6) 0.072(8) 0.124(11) 0.032(5) 0.041(7) 0.085(8)
C1 0.016(5) 0.014(5) 0.020(5) 0.000(4) 0.012(4) 0.004(4)
C2 0.020(5) 0.012(5) 0.026(5) 0.006(4) 0.012(4) 0.004(4)
C3 0.019(4) 0.011(4) 0.026(5) 0.004(4) 0.016(4) 0.003(4)
C4 0.016(5) 0.016(5) 0.033(6) 0.002(4) 0.017(4) 0.007(5)
C5 0.016(5) 0.007(4) 0.026(5) 0.003(4) 0.009(4) 0.008(4)
C6 0.018(5) 0.010(4) 0.022(5) -0.001(4) 0.007(4) 0.004(4)
C7 0.022(4) 0.009(4) 0.027(5) -0.004(4) 0.016(4) -0.001(4)
C8 0.019(5) 0.015(5) 0.029(5) 0.001(4) 0.018(4) 0.003(4)
C9 0.021(5) 0.014(5) 0.033(6) 0.006(4) 0.018(5) 0.012(5)
C10 0.025(5) 0.014(5) 0.042(6) 0.005(4) 0.025(5) 0.015(5)
C11 0.027(5) 0.015(5) 0.043(6) 0.003(4) 0.027(5) 0.011(5)
C12 0.030(5) 0.014(5) 0.036(6) 0.004(4) 0.025(5) 0.002(5)

loop_
_atom_type_symbol
_atom_type_description
_atom_type_scat_dispersion_real
_atom_type_scat_dispersion_imag
_atom_type_scat_source
C C 0.0033 0.0016 'International Tables Vol C Tables 4.2.6.8 and 6.1.1.4'
H H 0.0000 0.0000 'International Tables Vol C Tables 4.2.6.8 and 6.1.1.4'
O O 0.0106 0.0060 'International Tables Vol C Tables 4.2.6.8 and 6.1.1.4'
P P 0.1023 0.0942 'International Tables Vol C Tables 4.2.6.8 and 6.1.1.4'
Er Er -0.2586 4.9576 'International Tables Vol C Tables 4.2.6.8 and 6.1.1.4'

loop_
_geom_angle_atom_site_label_1
_geom_angle_atom_site_label_2
_geom_angle_atom_site_label_3
_geom_angle_site_symmetry_1
_geom_angle_site_symmetry_3
_geom_angle
_geom_angle_publ_flag
O1 Er1 O9 . 2_646 91.3(3) yes
O1 Er1 O7 . 4_566 82.8(3) yes
O1 Er1 O10 . 4_466 92.6(3) yes
O4 Er1 O1 3_657 . 171.1(3) yes
O4 Er1 O7 3_657 4_566 88.5(3) yes
O4 Er1 O9 3_657 2_646 88.3(3) yes
O4 Er1 O10 3_657 4_466 88.3(3) yes
O5 Er1 O1 1_455 . 89.5(3) yes
O5 Er1 O4 1_455 3_657 99.4(3) yes
O5 Er1 O7 1_455 4_566 164.7(3) yes
O5 Er1 O9 1_455 2_646 91.8(3) yes
O5 Er1 O10 1_455 4_466 85.8(3) yes
O9 Er1 O7 2_646 4_566 101.6(3) yes
O9 Er1 O10 2_646 4_466 175.4(3) yes
O10 Er1 O7 4_466 4_566 81.4(3) yes
O1 P1 O2 . . 115.2(5) ?
O1 P1 O3 . . 107.4(5) ?
O2 P1 O3 . . 109.5(6) ?
O1 P1 C1 . . 109.0(5) ?
O2 P1 C1 . . 108.1(5) ?
O3 P1 C1 . . 107.4(5) ?
O4 P2 O5 . . 115.4(5) ?
O4 P2 O6 . . 111.5(5) ?
O5 P2 O6 . . 105.0(5) ?
O4 P2 C5 . . 109.3(5) ?
O5 P2 C5 . . 110.3(5) ?
O6 P2 C5 . . 104.8(5) ?
O9 P3 O7 . . 113.8(5) ?
O9 P3 O8 . . 111.0(5) ?
O7 P3 O8 . . 109.5(5) ?
O9 P3 C9 . . 110.0(5) ?
O7 P3 C9 . . 110.5(5) ?
O8 P3 C9 . . 101.3(6) ?
O10 P4 O11 . . 114.6(6) ?
O10 P4 O12 . . 107.9(6) ?
O11 P4 O12 . . 111.0(7) ?
O10 P4 C11 . . 108.5(5) ?
O11 P4 C11 . . 107.4(6) ?
O12 P4 C11 . . 107.2(6) ?
P1 O1 Er1 . . 155.5(5) ?
P1 O2 H2 . . 109.5 ?
P1 O3 H3 . . 109.5 ?
P2 O4 Er1 . 3_657 161.8(6) ?
P2 O5 Er1 . 1_655 161.2(5) ?
P2 O6 H6 . . 109.5 ?
P3 O7 Er1 . 4_565 136.3(5) ?
P3 O8 H8 . . 109.5 ?
P3 O9 Er1 . 2_656 167.3(6) ?
P4 O10 Er1 . 4_665 154.1(6) ?
P4 O12 H12 . . 109.5 ?
C6 C1 C2 . . 119.6(10) ?
C6 C1 P1 . . 117.7(8) ?
C2 C1 P1 . . 122.5(8) ?
C1 C2 C3 . . 121.6(10) ?
C1 C2 H2A . . 119.2 ?
C3 C2 H2A . . 119.2 ?
C4 C3 C2 . . 116.6(10) ?
C4 C3 C7 . . 120.7(9) ?
C2 C3 C7 . . 122.5(10) ?
C5 C4 C3 . . 122.6(10) ?
C5 C4 H4 . . 118.7 ?
C3 C4 H4 . . 118.7 ?
C4 C5 C6 . . 118.9(10) ?
C4 C5 P2 . . 120.3(8) ?
C6 C5 P2 . . 120.8(8) ?
C1 C6 C5 . . 120.6(10) ?
C1 C6 H6A . . 119.7 ?
C5 C6 H6A . . 119.7 ?
C8 C7 C12 . . 117.2(10) ?
C8 C7 C3 . . 123.6(10) ?
C12 C7 C3 . . 119.2(10) ?
C7 C8 C9 . . 121.6(10) ?
C7 C8 H8A . . 119.2 ?
C9 C8 H8A . . 119.2 ?
C8 C9 C10 . . 119.6(10) ?
C8 C9 P3 . . 123.5(8) ?
C10 C9 P3 . . 116.8(8) ?
C11 C10 C9 . . 120.6(10) ?
C11 C10 H10 . . 119.7 ?
C9 C10 H10 . . 119.7 ?
C10 C11 C12 . . 118.1(10) ?
C10 C11 P4 . . 121.2(8) ?
C12 C11 P4 . . 120.6(9) ?
C11 C12 C7 . . 122.8(11) ?
C11 C12 H12A . . 118.6 ?
C7 C12 H12A . . 118.6 ?

loop_
_geom_bond_atom_site_label_1
_geom_bond_atom_site_label_2
_geom_bond_site_symmetry_2
_geom_bond_distance
_geom_bond_publ_flag
Er1 O1 . 2.199(7) yes
Er1 O4 3_657 2.179(8) yes
Er1 O5 1_455 2.171(8) yes
Er1 O7 4_566 2.242(8) yes
Er1 O9 2_646 2.200(8) yes
Er1 O10 4_466 2.202(8) yes
P1 O1 . 1.487(8) no
P1 O2 . 1.526(9) no
P1 O3 . 1.546(10) no
P1 C1 . 1.791(11) no
P2 O4 . 1.484(8) no
P2 O5 . 1.491(9) no
P2 O6 . 1.560(9) no
P2 C5 . 1.793(11) no
P3 O9 . 1.468(9) no
P3 O7 . 1.498(7) no
P3 O8 . 1.541(9) no
P3 C9 . 1.796(11) no
P4 O10 . 1.487(8) no
P4 O11 . 1.527(11) no
P4 O12 . 1.562(12) no
P4 C11 . 1.767(11) no
O2 H2 . 0.8400 ?
O3 H3 . 0.8400 ?
O4 Er1 3_657 2.179(8) no
O5 Er1 1_655 2.171(8) no
O6 H6 . 0.8400 ?
O7 Er1 4_565 2.242(8) no
O8 H8 . 0.8400 ?
O9 Er1 2_656 2.200(8) no
O10 Er1 4_665 2.202(8) no
O12 H12 . 0.8400 ?
C1 C6 . 1.367(15) ?
C1 C2 . 1.385(15) ?
C2 C3 . 1.392(15) ?
C2 H2A . 0.9500 ?
C3 C4 . 1.385(15) ?
C3 C7 . 1.488(15) ?
C4 C5 . 1.374(15) ?
C4 H4 . 0.9500 ?
C5 C6 . 1.379(15) ?
C6 H6A . 0.9500 ?
C7 C8 . 1.380(15) ?
C7 C12 . 1.398(15) ?
C8 C9 . 1.385(15) ?
C8 H8A . 0.9500 ?
C9 C10 . 1.389(15) ?
C10 C11 . 1.384(15) ?
C10 H10 . 0.9500 ?
C11 C12 . 1.385(15) ?
C12 H12A . 0.9500 ?
O1W O2W . 0.82(2) ?
O3W O4W . 0.52(4) ?
O5W O6W . 1.66(5) ?

loop_
_geom_hbond_atom_site_label_D
_geom_hbond_atom_site_label_H
_geom_hbond_atom_site_label_A
_geom_hbond_site_symmetry_A
_geom_hbond_distance_DH
_geom_hbond_distance_HA
_geom_hbond_distance_DA
_geom_hbond_angle_DHA
O2 H2 O11 4_466 0.84 1.74 2.564(12) 166.4
O3 H3 O11 1_455 0.84 1.91 2.728(13) 163.6
O6 H6 O1W 4_565 0.84 1.73 2.51(2) 154.5
O6 H6 O2W 4_565 0.84 1.85 2.68(2) 175.3
O8 H8 O3W 3_666 0.84 1.78 2.556(17) 153.3
O8 H8 O4W 3_666 0.84 2.20 3.01(3) 161.8
O12 H12 O2 1_655 0.84 1.95 2.679(14) 144.7

loop_
_geom_torsion_atom_site_label_1
_geom_torsion_atom_site_label_2
_geom_torsion_atom_site_label_3
_geom_torsion_atom_site_label_4
_geom_torsion_site_symmetry_4
_geom_torsion
O2 P1 O1 Er1 . 44.2(14)
O3 P1 O1 Er1 . -78.1(13)
C1 P1 O1 Er1 . 165.9(12)
O5 P2 O4 Er1 3_657 26.4(17)
O6 P2 O4 Er1 3_657 146.0(15)
C5 P2 O4 Er1 3_657 -98.6(16)
O4 P2 O5 Er1 1_655 5(2)
O6 P2 O5 Er1 1_655 -118.4(18)
C5 P2 O5 Er1 1_655 129.2(18)
O9 P3 O7 Er1 4_565 22.9(9)
O8 P3 O7 Er1 4_565 147.8(6)
C9 P3 O7 Er1 4_565 -101.4(8)
O7 P3 O9 Er1 2_656 96(2)
O8 P3 O9 Er1 2_656 -28(3)
C9 P3 O9 Er1 2_656 -139(2)
O11 P4 O10 Er1 4_665 4.4(15)
O12 P4 O10 Er1 4_665 128.6(13)
C11 P4 O10 Er1 4_665 -115.5(13)
O1 P1 C1 C6 . 15.7(11)
O2 P1 C1 C6 . 141.6(10)
O3 P1 C1 C6 . -100.3(10)
O1 P1 C1 C2 . -169.7(10)
O2 P1 C1 C2 . -43.8(12)
O3 P1 C1 C2 . 74.3(11)
C6 C1 C2 C3 . -1.3(19)
P1 C1 C2 C3 . -175.7(10)
C1 C2 C3 C4 . 2.8(19)
C1 C2 C3 C7 . 178.6(11)
C2 C3 C4 C5 . -3.7(19)
C7 C3 C4 C5 . -179.7(12)
C3 C4 C5 C6 . 3.1(19)
C3 C4 C5 P2 . -178.9(10)
O4 P2 C5 C4 . 179.8(10)
O5 P2 C5 C4 . 51.9(12)
O6 P2 C5 C4 . -60.7(11)
O4 P2 C5 C6 . -2.3(12)
O5 P2 C5 C6 . -130.1(10)
O6 P2 C5 C6 . 117.3(10)
C2 C1 C6 C5 . 0.6(18)
P1 C1 C6 C5 . 175.3(9)
C4 C5 C6 C1 . -1.4(19)
P2 C5 C6 C1 . -179.4(9)
C4 C3 C7 C8 . 165.8(13)
C2 C3 C7 C8 . -9.8(19)
C4 C3 C7 C12 . -14.0(18)
C2 C3 C7 C12 . 170.4(12)
C12 C7 C8 C9 . 1.0(19)
C3 C7 C8 C9 . -178.8(12)
C7 C8 C9 C10 . 1(2)
C7 C8 C9 P3 . -176.7(10)
O9 P3 C9 C8 . -138.8(11)
O7 P3 C9 C8 . -12.3(13)
O8 P3 C9 C8 . 103.7(12)
O9 P3 C9 C10 . 43.3(12)
O7 P3 C9 C10 . 169.8(10)
O8 P3 C9 C10 . -74.1(11)
C8 C9 C10 C11 . -2(2)
P3 C9 C10 C11 . 175.5(11)
C9 C10 C11 C12 . 2(2)
C9 C10 C11 P4 . -176.4(11)
O10 P4 C11 C10 . -5.7(14)
O11 P4 C11 C10 . -130.1(12)
O12 P4 C11 C10 . 110.5(12)
O10 P4 C11 C12 . 176.2(11)
O11 P4 C11 C12 . 51.9(13)
O12 P4 C11 C12 . -67.5(13)
C10 C11 C12 C7 . 1(2)
P4 C11 C12 C7 . 178.6(11)
C8 C7 C12 C11 . -1.9(19)
C3 C7 C12 C11 . 177.9(12)

_cod_database_fobs_code 2021141
